data_4348458
loop_
_publ_author_name
'Ogura, Satomi'
'Idobata, Yuki'
'Zhou, Biao'
'Kobayashi, Akiko'
'Takagi, Rina'
'Miyagawa, Kazuya'
'Kanoda, Kazushi'
'Kasai, Hidetaka'
'Nishibori, Eiji'
'Satoko, Chikatoshi'
'Delley, Bernard'

_publ_section_title
;
 Antiferromagnetic Ordering in the Single-Component Molecular Conductor
 [Pd(tmdt)2].
;
_journal_issue 15
_journal_name_full 'Inorganic chemistry'
_journal_page_first 7709
_journal_page_last 7716
_journal_paper_doi 10.1021/acs.inorgchem.6b01166
_journal_volume 55
_journal_year 2016
_chemical_formula_sum 'C18 H12 Pd S12'
_chemical_formula_weight 719.40
_space_group_crystal_system triclinic
_space_group_IT_number 2
_space_group_name_Hall '-P 1'
_space_group_name_H-M_alt 'P -1'
_atom_sites_solution_hydrogens geom
_audit_creation_method SHELXL-2013
_cell_angle_alpha 90.645(6)
_cell_angle_beta 96.410(7)
_cell_angle_gamma 103.684(7)
_cell_formula_units_Z 1
_cell_length_a 6.3883(6)
_cell_length_b 7.3796(7)
_cell_length_c 12.0993(10)
_cell_measurement_reflns_used 645
_cell_measurement_temperature 300(2)
_cell_measurement_theta_max 17.180
_cell_measurement_theta_min 0.986
_cell_volume 550.32(9)
_computing_structure_refinement 'SHELXL-2013 (Sheldrick, 2013)'
_diffrn_ambient_temperature 300(2)
_diffrn_detector_area_resol_mean 10
_diffrn_measured_fraction_theta_full 0.982
_diffrn_measured_fraction_theta_max 0.830
_diffrn_measurement_device_type cylindrical_IP_camera_at_SPring-8_BL02B1
_diffrn_measurement_method 'phi or omega oscillation scans'
_diffrn_radiation_type synchrotron
_diffrn_radiation_wavelength 0.4136
_diffrn_reflns_av_unetI/netI 0.0859
_diffrn_reflns_Laue_measured_fraction_full 0.982
_diffrn_reflns_Laue_measured_fraction_max 0.830
_diffrn_reflns_limit_h_max 9
_diffrn_reflns_limit_h_min -9
_diffrn_reflns_limit_k_max 10
_diffrn_reflns_limit_k_min -10
_diffrn_reflns_limit_l_max 17
_diffrn_reflns_limit_l_min -17
_diffrn_reflns_number 9900
_diffrn_reflns_point_group_measured_fraction_full 0.982
_diffrn_reflns_point_group_measured_fraction_max 0.830
_diffrn_reflns_theta_full 14.369
_diffrn_reflns_theta_max 17.180
_diffrn_reflns_theta_min 0.986
_diffrn_source 'bending magnet'
_exptl_absorpt_coefficient_mu 1.376
_exptl_crystal_colour black
_exptl_crystal_density_diffrn 2.171
_exptl_crystal_description block
_exptl_crystal_F_000 358
_exptl_crystal_size_max 0.05
_exptl_crystal_size_mid 0.03
_exptl_crystal_size_min 0.02
_refine_diff_density_max 2.275
_refine_diff_density_min -5.247
_refine_diff_density_rms 0.378
_refine_ls_extinction_method none
_refine_ls_goodness_of_fit_ref 1.097
_refine_ls_hydrogen_treatment constr
_refine_ls_matrix_type full
_refine_ls_number_parameters 98
_refine_ls_number_reflns 9900
_refine_ls_number_restraints 0
_refine_ls_restrained_S_all 1.097
_refine_ls_R_factor_all 0.1303
_refine_ls_R_factor_gt 0.0998
_refine_ls_shift/su_max 0.000
_refine_ls_shift/su_mean 0.000
_refine_ls_structure_factor_coef Fsqd
_refine_ls_weighting_details 'w=1/[\s^2^(Fo^2^)+(0.2000P)^2^] where P=(Fo^2^+2Fc^2^)/3'
_refine_ls_weighting_scheme calc
_refine_ls_wR_factor_gt 0.2552
_refine_ls_wR_factor_ref 0.2924
_reflns_Friedel_coverage 0.000
_reflns_number_gt 7443
_reflns_number_total 9900
_reflns_threshold_expression 'I > 2\s(I)'
_cod_data_source_file ic6b01166_si_008.cif
_cod_data_source_block shelx
_cod_database_code 4348458
_shelx_space_group_comment
;
The symmetry employed for this shelxl refinement is uniquely defined
by the following loop, which should always be used as a source of
symmetry information in preference to the above space-group names.
They are only intended as comments.
;
_shelxl_version_number 2013-4

loop_
_space_group_symop_operation_xyz
'x, y, z'
'-x, -y, -z'

loop_
_atom_site_label
_atom_site_type_symbol
_atom_site_fract_x
_atom_site_fract_y
_atom_site_fract_z
_atom_site_U_iso_or_equiv
_atom_site_adp_type
_atom_site_occupancy
_atom_site_site_symmetry_order
_atom_site_calc_flag
_atom_site_refinement_flags_posn
_atom_site_refinement_flags_adp
_atom_site_refinement_flags_occupancy
Pd01 Pd -0.5000 0.5000 0.0000 0.0241(4) Uani 1 2 d S . P
S002 S -0.2390(4) 0.1897(5) 0.4194(2) 0.0319(6) Uani 1 1 d . . .
S003 S -0.8470(4) 0.4423(4) -0.0909(2) 0.0284(6) Uani 1 1 d . . .
S004 S 0.0238(4) 0.6742(5) 0.3289(2) 0.0304(6) Uani 1 1 d . . .
S005 S 0.1949(4) 0.1882(5) 0.3586(2) 0.0329(6) Uani 1 1 d . . .
S006 S -0.6280(4) 0.5611(4) 0.1636(2) 0.0299(6) Uani 1 1 d . . .
S007 S -0.4035(4) 0.6760(5) 0.3912(2) 0.0318(6) Uani 1 1 d . . .
C010 C 0.0373(17) 0.2252(15) 0.4619(9) 0.0265(19) Uiso 1 1 d . . .
C011 C -0.0226(19) 0.1347(16) 0.2540(10) 0.031(2) Uiso 1 1 d . . .
C012 C -0.1225(19) 0.7163(17) 0.4308(10) 0.032(2) Uiso 1 1 d . . .
C013 C -0.2187(18) 0.1362(16) 0.2818(9) 0.028(2) Uiso 1 1 d . . .
C014 C -0.3940(18) 0.6157(15) 0.2550(9) 0.0266(19) Uiso 1 1 d . . .
C015 C -0.264(2) 0.0465(18) 0.0901(10) 0.035(2) Uiso 1 1 d . . .
H01A H -0.3181 -0.0813 0.0615 0.042 Uiso 1 1 calc R U .
H01B H -0.2829 0.1291 0.0300 0.042 Uiso 1 1 calc R U .
C016 C -0.390(2) 0.0837(17) 0.1861(10) 0.033(2) Uiso 1 1 d . . .
H01C H -0.4608 0.1844 0.1695 0.040 Uiso 1 1 calc R U .
H01D H -0.4978 -0.0273 0.2005 0.040 Uiso 1 1 calc R U .
C017 C -0.1949(17) 0.6128(15) 0.2210(8) 0.0248(19) Uiso 1 1 d . . .
C018 C -0.022(2) 0.0813(18) 0.1352(10) 0.034(2) Uiso 1 1 d . . .
H01E H 0.0312 -0.0306 0.1281 0.041 Uiso 1 1 calc R U .
H01F H 0.0663 0.1813 0.0972 0.041 Uiso 1 1 calc R U .

loop_
_atom_site_aniso_label
_atom_site_aniso_U_11
_atom_site_aniso_U_22
_atom_site_aniso_U_33
_atom_site_aniso_U_23
_atom_site_aniso_U_13
_atom_site_aniso_U_12
Pd01 0.0216(5) 0.0352(6) 0.0136(5) -0.0053(4) -0.0030(4) 0.0059(4)
S002 0.0238(12) 0.0515(17) 0.0202(11) -0.0082(11) -0.0018(10) 0.0109(12)
S003 0.0225(12) 0.0461(16) 0.0160(10) -0.0079(10) -0.0007(9) 0.0089(11)
S004 0.0223(12) 0.0532(17) 0.0153(10) -0.0104(10) -0.0020(9) 0.0109(12)
S005 0.0224(12) 0.0543(18) 0.0195(11) -0.0082(11) -0.0021(10) 0.0068(12)
S006 0.0173(11) 0.0522(17) 0.0169(11) -0.0075(11) -0.0066(9) 0.0064(11)
S007 0.0230(12) 0.0529(17) 0.0182(11) -0.0080(11) -0.0001(9) 0.0081(12)

loop_
_atom_type_symbol
_atom_type_description
_atom_type_scat_dispersion_real
_atom_type_scat_dispersion_imag
_atom_type_scat_source
C C -0.0001 0.0005 'International Tables Vol C Tables 4.2.6.8 and 6.1.1.4'
H H 0.0000 0.0000 'International Tables Vol C Tables 4.2.6.8 and 6.1.1.4'
S S 0.0444 0.0408 'International Tables Vol C Tables 4.2.6.8 and 6.1.1.4'
Pd Pd -0.5291 2.5715 'International Tables Vol C Tables 4.2.6.8 and 6.1.1.4'

loop_
_geom_angle_atom_site_label_1
_geom_angle_atom_site_label_2
_geom_angle_atom_site_label_3
_geom_angle
_geom_angle_site_symmetry_1
_geom_angle_site_symmetry_3
S003 Pd01 S003 180.0 2_465 .
S003 Pd01 S006 89.98(9) 2_465 2_465
S003 Pd01 S006 90.02(9) . 2_465
S003 Pd01 S006 90.01(9) 2_465 .
S003 Pd01 S006 89.99(9) . .
S006 Pd01 S006 180.0 2_465 .
C013 S002 C010 94.7(5) . .
C017 S003 Pd01 101.2(4) 2_465 .
C012 S004 C017 97.2(5) . .
C010 S005 C011 94.4(5) . .
C014 S006 Pd01 102.0(4) . .
C014 S007 C012 95.6(5) . .
C012 C010 S005 123.4(9) 2_566 .
C012 C010 S002 121.1(8) 2_566 .
S005 C010 S002 115.5(6) . .
C013 C011 C018 114.1(11) . .
C013 C011 S005 117.5(9) . .
C018 C011 S005 128.3(9) . .
C010 C012 S004 124.9(9) 2_566 .
C010 C012 S007 120.0(9) 2_566 .
S004 C012 S007 115.1(7) . .
C011 C013 C016 112.1(10) . .
C011 C013 S002 117.8(9) . .
C016 C013 S002 130.0(9) . .
C017 C014 S007 118.5(9) . .
C017 C014 S006 121.3(8) . .
S007 C014 S006 120.2(6) . .
C018 C015 C016 108.3(10) . .
C013 C016 C015 103.4(9) . .
C014 C017 S003 125.4(9) . 2_465
C014 C017 S004 113.6(8) . .
S003 C017 S004 121.0(6) 2_465 .
C011 C018 C015 102.0(9) . .

loop_
_geom_bond_atom_site_label_1
_geom_bond_atom_site_label_2
_geom_bond_distance
_geom_bond_site_symmetry_2
Pd01 S003 2.303(3) 2_465
Pd01 S003 2.303(3) .
Pd01 S006 2.303(3) 2_465
Pd01 S006 2.303(2) .
S002 C013 1.733(11) .
S002 C010 1.739(11) .
S003 C017 1.687(10) 2_465
S004 C012 1.695(12) .
S004 C017 1.772(11) .
S005 C010 1.748(11) .
S005 C011 1.740(12) .
S006 C014 1.720(11) .
S007 C014 1.713(11) .
S007 C012 1.758(12) .
C010 C012 1.374(16) 2_566
C011 C013 1.335(15) .
C011 C018 1.486(16) .
C012 C010 1.374(16) 2_566
C013 C016 1.481(16) .
C014 C017 1.385(15) .
C015 C018 1.543(18) .
C015 C016 1.541(16) .
C017 S003 1.687(10) 2_465
